data_7121944
loop_
_publ_author_name
'Klamm, Bonnie E.'
'Windorff, Cory J.'
'Marsh, Matthew L.'
'Meeker, David S.'
'Albrecht-Schmitt, Thomas E'

_publ_section_title
;
 Schiff-base coordination complexes with plutonium(iv) and cerium(iv).
;
_journal_issue 62
_journal_name_full 'Chemical communications (Cambridge, England)'
_journal_page_first 8634
_journal_page_last 8636
_journal_paper_doi 10.1039/c8cc03571g
_journal_volume 54
_journal_year 2018
_chemical_formula_moiety 'C56 H64 Ce N8 O4, 2(C H2 Cl2)'
_chemical_formula_sum 'C58 H68 Ce Cl4 N8 O4'
_chemical_formula_weight 1223.12
_space_group_crystal_system monoclinic
_space_group_IT_number 15
_space_group_name_Hall '-C 2yc'
_space_group_name_H-M_alt 'C 1 2/c 1'
_symmetry_space_group_name_Hall '-C 2yc'
_symmetry_space_group_name_H-M 'C 1 2/c 1'
_atom_sites_solution_hydrogens geom
_atom_sites_solution_primary iterative
_audit_creation_date 2018-05-03
_audit_creation_method
;
Olex2 1.2
(compiled 2018.04.26 svn.r3504 for OlexSys, GUI svn.r5492)
;
_audit_update_record
;
2018-05-03 deposited with the CCDC.
2018-07-06 downloaded from the CCDC.
;
_cell_angle_alpha 90
_cell_angle_beta 95.137(9)
_cell_angle_gamma 90
_cell_formula_units_Z 4
_cell_length_a 15.120(6)
_cell_length_b 25.007(9)
_cell_length_c 15.405(6)
_cell_measurement_reflns_used 9808
_cell_measurement_temperature 299(2)
_cell_measurement_theta_max 28.20
_cell_measurement_theta_min 2.65
_cell_volume 5801(4)
_computing_cell_refinement 'SAINT V8.38A (?, 2016)'
_computing_data_reduction 'SAINT V8.38A (?, 2016)'
_computing_molecular_graphics 'Olex2 (Dolomanov et al., 2009)'
_computing_publication_material 'Olex2 (Dolomanov et al., 2009)'
_computing_structure_refinement 'ShelXL (Sheldrick, 2015)'
_computing_structure_solution 'olex2.solve (Bourhis et al., 2015)'
_diffrn_ambient_temperature 299.0
_diffrn_measured_fraction_theta_full 0.999
_diffrn_measured_fraction_theta_max 0.997
_diffrn_measurement_device_type 'Bruker APEX-II CCD'
_diffrn_measurement_method '\f and \w scans'
_diffrn_radiation_type MoK\a
_diffrn_radiation_wavelength 0.71073
_diffrn_reflns_av_R_equivalents 0.0628
_diffrn_reflns_av_unetI/netI 0.0456
_diffrn_reflns_Laue_measured_fraction_full 0.999
_diffrn_reflns_Laue_measured_fraction_max 0.997
_diffrn_reflns_limit_h_max 21
_diffrn_reflns_limit_h_min -21
_diffrn_reflns_limit_k_max 35
_diffrn_reflns_limit_k_min -35
_diffrn_reflns_limit_l_max 21
_diffrn_reflns_limit_l_min -21
_diffrn_reflns_number 54963
_diffrn_reflns_point_group_measured_fraction_full 0.999
_diffrn_reflns_point_group_measured_fraction_max 0.997
_diffrn_reflns_theta_full 25.242
_diffrn_reflns_theta_max 30.514
_diffrn_reflns_theta_min 2.101
_diffrn_standards_number 0
_exptl_absorpt_coefficient_mu 1.021
_exptl_absorpt_correction_T_max 0.7461
_exptl_absorpt_correction_T_min 0.6245
_exptl_absorpt_correction_type multi-scan
_exptl_crystal_colour black
_exptl_crystal_colour_primary black
_exptl_crystal_density_diffrn 1.400
_exptl_crystal_description block
_exptl_crystal_F_000 2520
_exptl_crystal_size_max 0.02
_exptl_crystal_size_mid 0.015
_exptl_crystal_size_min 0.01
_refine_diff_density_max 1.169
_refine_diff_density_min -0.422
_refine_diff_density_rms 0.084
_refine_ls_extinction_method none
_refine_ls_goodness_of_fit_ref 1.046
_refine_ls_hydrogen_treatment constr
_refine_ls_matrix_type full
_refine_ls_number_parameters 343
_refine_ls_number_reflns 8839
_refine_ls_number_restraints 7
_refine_ls_restrained_S_all 1.046
_refine_ls_R_factor_all 0.0605
_refine_ls_R_factor_gt 0.0412
_refine_ls_shift/su_max 0.001
_refine_ls_shift/su_mean 0.000
_refine_ls_structure_factor_coef Fsqd
_refine_ls_weighting_details 'w=1/[\s^2^(Fo^2^)+(0.0417P)^2^+3.8070P] where P=(Fo^2^+2Fc^2^)/3'
_refine_ls_weighting_scheme calc
_refine_ls_wR_factor_gt 0.0818
_refine_ls_wR_factor_ref 0.0872
_reflns_Friedel_coverage 0.000
_reflns_number_gt 7182
_reflns_number_total 8839
_reflns_threshold_expression 'I > 2\s(I)'
_cod_data_source_file c8cc03571g2.cif
_cod_data_source_block 'save_a'
_cod_depositor_comments 'Adding full bibliography for 7121944--7121945.cif.'
_cod_database_code 7121944
_shelx_shelxl_version_number 2018/1
_shelx_space_group_comment
;
The symmetry employed for this shelxl refinement is uniquely defined
by the following loop, which should always be used as a source of
symmetry information in preference to the above space-group names.
They are only intended as comments.
;
_shelx_estimated_absorpt_t_max 0.990
_shelx_estimated_absorpt_t_min 0.980
_olex2_refinement_description
;
1. Fixed Uiso
 At 1.2 times of:
  All C(H) groups, All C(H,H) groups
 At 1.5 times of:
  All C(H,H,H) groups
2. Rigid bond restraints
 N4, C20
 with sigma for 1-2 distances of 0.001 and sigma for 1-3 distances of 0.001
3. Uiso/Uaniso restraints and constraints
N4 \\sim C20: within 2A with sigma of 0.04 and sigma for terminal atoms of 0.08
4.a Secondary CH2 refined with riding coordinates:
 C18(H18A,H18B), C20(H20A,H20B), C7(H7A,H7B), C9(H9A,H9B), C29(H29A,H29B)
4.b Aromatic/amide H refined with riding coordinates:
 C6(H6), C17(H17), C11(H11), C14(H14), C3(H3), C27(H27), C22(H22), C15(H15),
 C24(H24), C4(H4), C25(H25), C26(H26)
4.c Idealised Me refined as rotating group:
 C8(H8A,H8B,H8C), C21(H21A,H21B,H21C), C10(H10A,H10B,H10C), C19(H19A,H19B,H19C)
;
_olex2_submission_special_instructions 'No special instructions were received'

loop_
_space_group_symop_operation_xyz
'x, y, z'
'-x, y, -z+1/2'
'x+1/2, y+1/2, z'
'-x+1/2, y+1/2, -z+1/2'
'-x, -y, -z'
'x, -y, z-1/2'
'-x+1/2, -y+1/2, -z'
'x+1/2, -y+1/2, z-1/2'

loop_
_atom_site_label
_atom_site_type_symbol
_atom_site_fract_x
_atom_site_fract_y
_atom_site_fract_z
_atom_site_U_iso_or_equiv
_atom_site_adp_type
_atom_site_occupancy
_atom_site_site_symmetry_order
_atom_site_calc_flag
_atom_site_refinement_flags_posn
_atom_site_refinement_flags_adp
_atom_site_refinement_flags_occupancy
Ce1 Ce 0.000000 0.28352(2) 0.250000 0.02442(6) Uani 1 2 d S T P
O2 O 0.08338(11) 0.27201(6) 0.37610(10) 0.0343(3) Uani 1 1 d . . .
O1 O 0.08422(11) 0.21947(6) 0.19751(10) 0.0341(3) Uani 1 1 d . . .
N2 N 0.09402(12) 0.36921(7) 0.28595(11) 0.0308(4) Uani 1 1 d . . .
N1 N 0.08879(12) 0.32423(7) 0.13107(11) 0.0319(4) Uani 1 1 d . . .
C1 C 0.10672(14) 0.20431(9) 0.12066(14) 0.0311(5) Uani 1 1 d . . .
C12 C 0.10598(14) 0.30024(9) 0.44717(14) 0.0324(5) Uani 1 1 d . . .
C6 C 0.11806(15) 0.15011(9) 0.10233(15) 0.0360(5) Uani 1 1 d . . .
H6 H 0.111327 0.125244 0.146144 0.043 Uiso 1 1 calc R . .
C2 C 0.12181(16) 0.24258(9) 0.05464(14) 0.0362(5) Uani 1 1 d . . .
C13 C 0.12919(15) 0.35527(9) 0.44129(14) 0.0341(5) Uani 1 1 d . . .
C17 C 0.11000(17) 0.27594(10) 0.52906(15) 0.0412(6) Uani 1 1 d . . .
H17 H 0.095127 0.239971 0.532642 0.049 Uiso 1 1 calc R . .
N3 N 0.14486(16) 0.07813(9) 0.00235(15) 0.0531(6) Uani 1 1 d . . .
C11 C 0.11803(17) 0.29869(9) 0.06643(15) 0.0374(5) Uani 1 1 d . . .
H11 H 0.138964 0.319555 0.022684 0.045 Uiso 1 1 calc R . .
C28 C 0.09310(15) 0.38089(9) 0.13161(14) 0.0341(5) Uani 1 1 d . . .
C14 C 0.15689(17) 0.38227(10) 0.51946(15) 0.0434(6) Uani 1 1 d . . .
H14 H 0.174349 0.417829 0.516446 0.052 Uiso 1 1 calc R . .
C5 C 0.13913(16) 0.13160(10) 0.02076(16) 0.0410(5) Uani 1 1 d . . .
C23 C 0.09819(15) 0.40469(8) 0.21401(15) 0.0338(5) Uani 1 1 d . . .
C3 C 0.1473(2) 0.22311(10) -0.02496(18) 0.0511(7) Uani 1 1 d . . .
H3 H 0.159740 0.247737 -0.067455 0.061 Uiso 1 1 calc R . .
C27 C 0.08882(18) 0.41289(10) 0.05708(16) 0.0455(6) Uani 1 1 d . . .
H27 H 0.083494 0.397189 0.002132 0.055 Uiso 1 1 calc R . .
C22 C 0.12816(15) 0.38405(9) 0.36210(14) 0.0357(5) Uani 1 1 d . . .
H22 H 0.155163 0.417491 0.365194 0.043 Uiso 1 1 calc R . .
C15 C 0.15915(18) 0.35849(11) 0.59902(16) 0.0474(6) Uani 1 1 d . . .
H15 H 0.176176 0.378188 0.648946 0.057 Uiso 1 1 calc R . .
C16 C 0.13582(16) 0.30407(11) 0.60635(15) 0.0424(6) Uani 1 1 d . . .
N4 N 0.13855(18) 0.28063(10) 0.68701(14) 0.0575(6) Uani 1 1 d . U .
C24 C 0.10137(18) 0.46049(9) 0.22056(18) 0.0479(6) Uani 1 1 d . . .
H24 H 0.105027 0.476777 0.275042 0.057 Uiso 1 1 calc R . .
C4 C 0.15487(19) 0.17008(11) -0.04322(17) 0.0510(7) Uani 1 1 d . . .
H4 H 0.170326 0.159251 -0.097607 0.061 Uiso 1 1 calc R . .
C25 C 0.0991(2) 0.49142(10) 0.1459(2) 0.0573(7) Uani 1 1 d . . .
H25 H 0.101979 0.528466 0.150552 0.069 Uiso 1 1 calc R . .
C18 C 0.1820(2) 0.30692(15) 0.76422(16) 0.0617(8) Uani 1 1 d . . .
H18A H 0.230415 0.328785 0.746944 0.074 Uiso 1 1 calc R . .
H18B H 0.207141 0.279845 0.804241 0.074 Uiso 1 1 calc R . .
C20 C 0.1131(2) 0.22455(12) 0.69911(19) 0.0585(7) Uani 1 1 d . U .
H20A H 0.067107 0.214605 0.654070 0.070 Uiso 1 1 calc R . .
H20B H 0.089207 0.220590 0.755120 0.070 Uiso 1 1 calc R . .
C26 C 0.0925(2) 0.46795(11) 0.06500(19) 0.0559(7) Uani 1 1 d . . .
H26 H 0.090508 0.489182 0.015304 0.067 Uiso 1 1 calc R . .
C7 C 0.1626(2) 0.05907(12) -0.0843(2) 0.0629(8) Uani 1 1 d . . .
H7A H 0.184961 0.022744 -0.079429 0.075 Uiso 1 1 calc R . .
H7B H 0.208346 0.081189 -0.106174 0.075 Uiso 1 1 calc R . .
C9 C 0.1245(2) 0.03721(11) 0.0648(2) 0.0673(9) Uani 1 1 d . . .
H9A H 0.099145 0.006411 0.033399 0.081 Uiso 1 1 calc R . .
H9B H 0.080418 0.050980 0.100941 0.081 Uiso 1 1 calc R . .
C8 C 0.0809(3) 0.06017(15) -0.1489(2) 0.0844(11) Uani 1 1 d . . .
H8A H 0.096952 0.049594 -0.205316 0.127 Uiso 1 1 calc GR . .
H8B H 0.056880 0.095713 -0.152120 0.127 Uiso 1 1 calc GR . .
H8C H 0.037253 0.035892 -0.130217 0.127 Uiso 1 1 calc GR . .
C21 C 0.1904(3) 0.18850(17) 0.6952(3) 0.0893(12) Uani 1 1 d . . .
H21A H 0.213015 0.191611 0.639114 0.134 Uiso 1 1 calc GR . .
H21B H 0.172344 0.152252 0.704046 0.134 Uiso 1 1 calc GR . .
H21C H 0.235930 0.198278 0.739802 0.134 Uiso 1 1 calc GR . .
C10 C 0.2051(3) 0.01975(17) 0.1223(3) 0.1063(15) Uani 1 1 d . . .
H10A H 0.248337 0.005049 0.087009 0.160 Uiso 1 1 calc GR . .
H10B H 0.188237 -0.006906 0.162521 0.160 Uiso 1 1 calc GR . .
H10C H 0.230159 0.049990 0.154100 0.160 Uiso 1 1 calc GR . .
Cl1 Cl 0.39983(7) 0.38138(4) 0.50134(7) 0.0940(3) Uani 1 1 d . . .
Cl2 Cl 0.37889(9) 0.41643(4) 0.67556(7) 0.1051(4) Uani 1 1 d . . .
C19 C 0.1193(3) 0.34180(16) 0.8110(2) 0.0838(11) Uani 1 1 d . . .
H19A H 0.094109 0.368707 0.771814 0.126 Uiso 1 1 calc GR . .
H19B H 0.151478 0.358657 0.860189 0.126 Uiso 1 1 calc GR . .
H19C H 0.072660 0.320126 0.830732 0.126 Uiso 1 1 calc GR . .
C29 C 0.3898(2) 0.36129(13) 0.6093(3) 0.0768(11) Uani 1 1 d . . .
H29A H 0.338205 0.338361 0.611080 0.092 Uiso 1 1 calc R . .
H29B H 0.441855 0.340947 0.630613 0.092 Uiso 1 1 calc R . .

loop_
_atom_site_aniso_label
_atom_site_aniso_U_11
_atom_site_aniso_U_22
_atom_site_aniso_U_33
_atom_site_aniso_U_23
_atom_site_aniso_U_13
_atom_site_aniso_U_12
Ce1 0.03079(9) 0.02323(8) 0.01912(8) 0.000 0.00163(6) 0.000
O2 0.0427(9) 0.0339(8) 0.0250(7) 0.0016(6) -0.0033(6) -0.0008(6)
O1 0.0433(9) 0.0329(8) 0.0267(7) 0.0027(6) 0.0072(6) 0.0071(7)
N2 0.0367(10) 0.0281(9) 0.0270(9) 0.0013(7) 0.0003(7) -0.0030(7)
N1 0.0400(10) 0.0290(9) 0.0271(9) 0.0026(7) 0.0045(8) -0.0028(8)
C1 0.0276(10) 0.0382(12) 0.0276(10) -0.0017(8) 0.0027(8) 0.0022(8)
C12 0.0312(11) 0.0376(11) 0.0271(11) 0.0005(9) -0.0036(9) 0.0032(9)
C6 0.0384(12) 0.0354(11) 0.0342(12) -0.0023(10) 0.0030(9) 0.0052(10)
C2 0.0437(13) 0.0380(12) 0.0282(11) -0.0017(9) 0.0103(9) -0.0024(10)
C13 0.0351(11) 0.0398(12) 0.0268(10) -0.0021(9) -0.0012(9) -0.0010(9)
C17 0.0462(14) 0.0466(14) 0.0298(12) 0.0054(10) -0.0032(10) -0.0022(11)
N3 0.0675(15) 0.0437(12) 0.0489(13) -0.0136(10) 0.0097(11) 0.0092(11)
C11 0.0471(14) 0.0389(12) 0.0271(11) 0.0062(9) 0.0087(10) -0.0042(10)
C28 0.0372(12) 0.0324(11) 0.0327(11) 0.0066(9) 0.0040(9) -0.0033(9)
C14 0.0505(15) 0.0450(14) 0.0335(12) -0.0083(10) -0.0033(11) -0.0047(11)
C5 0.0398(13) 0.0410(13) 0.0422(14) -0.0087(11) 0.0038(10) 0.0054(10)
C23 0.0377(12) 0.0288(10) 0.0348(12) 0.0053(9) 0.0023(9) -0.0058(9)
C3 0.0723(19) 0.0474(15) 0.0367(13) -0.0004(11) 0.0222(13) -0.0057(13)
C27 0.0580(16) 0.0450(14) 0.0339(13) 0.0103(11) 0.0061(11) -0.0017(12)
C22 0.0408(13) 0.0308(11) 0.0347(12) -0.0020(9) -0.0003(10) -0.0053(9)
C15 0.0544(15) 0.0575(16) 0.0289(12) -0.0080(11) -0.0039(11) -0.0038(12)
C16 0.0413(13) 0.0600(15) 0.0249(11) 0.0022(11) -0.0021(10) 0.0021(12)
N4 0.0658(15) 0.0775(15) 0.0274(10) 0.0059(11) -0.0055(10) -0.0036(12)
C24 0.0650(17) 0.0328(12) 0.0457(15) -0.0004(11) 0.0045(12) -0.0068(12)
C4 0.0663(18) 0.0532(16) 0.0360(13) -0.0130(12) 0.0188(12) -0.0017(13)
C25 0.080(2) 0.0290(12) 0.0637(19) 0.0116(12) 0.0094(15) -0.0045(13)
C18 0.0594(18) 0.099(2) 0.0251(12) 0.0047(14) -0.0066(12) -0.0082(17)
C20 0.0583(17) 0.0806(16) 0.0371(14) 0.0134(14) 0.0068(12) 0.0027(14)
C26 0.0729(19) 0.0425(14) 0.0533(17) 0.0235(13) 0.0115(14) 0.0010(13)
C7 0.075(2) 0.0528(17) 0.0624(19) -0.0225(15) 0.0160(16) 0.0080(15)
C9 0.088(2) 0.0410(15) 0.075(2) -0.0113(15) 0.0218(18) 0.0067(15)
C8 0.104(3) 0.082(3) 0.065(2) -0.0265(19) -0.005(2) -0.003(2)
C21 0.092(3) 0.106(3) 0.070(2) 0.013(2) 0.009(2) 0.030(2)
C10 0.132(4) 0.092(3) 0.095(3) 0.024(2) 0.015(3) 0.052(3)
Cl1 0.0926(7) 0.0942(7) 0.0949(7) 0.0051(6) 0.0066(6) 0.0016(6)
Cl2 0.1542(11) 0.0748(6) 0.0838(7) 0.0096(5) -0.0032(7) -0.0113(7)
C19 0.096(3) 0.113(3) 0.0431(18) -0.0101(19) 0.0126(18) -0.001(2)
C29 0.060(2) 0.0551(19) 0.117(3) 0.0300(19) 0.020(2) 0.0090(15)

loop_
_atom_type_symbol
_atom_type_description
_atom_type_scat_dispersion_real
_atom_type_scat_dispersion_imag
_atom_type_scat_source
C C 0.0033 0.0016 'International Tables Vol C Tables 4.2.6.8 and 6.1.1.4'
H H 0.0000 0.0000 'International Tables Vol C Tables 4.2.6.8 and 6.1.1.4'
N N 0.0061 0.0033 'International Tables Vol C Tables 4.2.6.8 and 6.1.1.4'
O O 0.0106 0.0060 'International Tables Vol C Tables 4.2.6.8 and 6.1.1.4'
Cl Cl 0.1484 0.1585 'International Tables Vol C Tables 4.2.6.8 and 6.1.1.4'
Ce Ce -0.2486 2.6331 'International Tables Vol C Tables 4.2.6.8 and 6.1.1.4'

loop_
_geom_angle_atom_site_label_1
_geom_angle_atom_site_label_2
_geom_angle_atom_site_label_3
_geom_angle
_geom_angle_site_symmetry_1
_geom_angle_site_symmetry_3
O2 Ce1 O2 165.21(8) 2 .
O2 Ce1 O1 85.82(6) . .
O2 Ce1 O1 83.62(6) . 2
O2 Ce1 O1 83.62(6) 2 .
O2 Ce1 O1 85.82(6) 2 2
O2 Ce1 N2 123.03(5) 2 .
O2 Ce1 N2 123.03(5) . 2
O2 Ce1 N2 70.54(6) 2 2
O2 Ce1 N2 70.54(6) . .
O2 Ce1 N1 73.88(6) . 2
O2 Ce1 N1 112.29(6) . .
O2 Ce1 N1 73.88(6) 2 .
O2 Ce1 N1 112.29(6) 2 2
O1 Ce1 O1 88.79(8) . 2
O1 Ce1 N2 145.93(6) . 2
O1 Ce1 N2 110.36(6) . .
O1 Ce1 N2 145.93(6) 2 .
O1 Ce1 N2 110.36(6) 2 2
O1 Ce1 N1 71.14(6) . .
O1 Ce1 N1 152.61(6) 2 .
O1 Ce1 N1 71.14(6) 2 2
O1 Ce1 N1 152.62(6) . 2
N2 Ce1 N2 69.22(8) 2 .
N1 Ce1 N2 80.38(6) 2 .
N1 Ce1 N2 80.38(6) . 2
N1 Ce1 N2 61.10(6) . .
N1 Ce1 N2 61.09(6) 2 2
N1 Ce1 N1 133.45(8) . 2
C12 O2 Ce1 137.23(14) . .
C1 O1 Ce1 136.97(13) . .
C23 N2 Ce1 114.10(13) . .
C22 N2 Ce1 126.53(14) . .
C22 N2 C23 119.00(18) . .
C11 N1 Ce1 126.02(15) . .
C11 N1 C28 118.62(19) . .
C28 N1 Ce1 114.65(14) . .
O1 C1 C6 120.5(2) . .
O1 C1 C2 121.2(2) . .
C6 C1 C2 118.4(2) . .
O2 C12 C13 120.7(2) . .
O2 C12 C17 120.2(2) . .
C17 C12 C13 119.1(2) . .
C1 C6 C5 122.9(2) . .
C11 C2 C1 124.1(2) . .
C3 C2 C1 117.6(2) . .
C3 C2 C11 118.2(2) . .
C14 C13 C12 117.6(2) . .
C14 C13 C22 118.2(2) . .
C22 C13 C12 124.2(2) . .
C12 C17 C16 122.2(2) . .
C5 N3 C7 121.7(2) . .
C5 N3 C9 121.9(2) . .
C9 N3 C7 116.1(2) . .
N1 C11 C2 127.5(2) . .
C23 C28 N1 115.44(19) . .
C27 C28 N1 124.7(2) . .
C27 C28 C23 119.8(2) . .
C15 C14 C13 122.8(2) . .
C6 C5 C4 117.8(2) . .
N3 C5 C6 122.1(2) . .
N3 C5 C4 120.1(2) . .
C28 C23 N2 115.98(19) . .
C28 C23 C24 119.3(2) . .
C24 C23 N2 124.6(2) . .
C4 C3 C2 123.5(2) . .
C26 C27 C28 120.0(2) . .
N2 C22 C13 127.5(2) . .
C14 C15 C16 120.5(2) . .
C17 C16 C15 117.8(2) . .
N4 C16 C17 122.4(2) . .
N4 C16 C15 119.8(2) . .
C16 N4 C18 121.3(2) . .
C16 N4 C20 122.4(2) . .
C18 N4 C20 115.4(2) . .
C25 C24 C23 119.9(2) . .
C3 C4 C5 119.8(2) . .
C26 C25 C24 120.7(2) . .
N4 C18 C19 113.0(3) . .
N4 C20 C21 111.0(3) . .
C25 C26 C27 120.3(2) . .
N3 C7 C8 112.9(3) . .
N3 C9 C10 112.7(3) . .
Cl2 C29 Cl1 110.56(17) . .

loop_
_geom_bond_atom_site_label_1
_geom_bond_atom_site_label_2
_geom_bond_distance
_geom_bond_site_symmetry_2
Ce1 O2 2.2377(16) 2
Ce1 O2 2.2377(16) .
Ce1 O1 2.2417(15) .
Ce1 O1 2.2418(15) 2
Ce1 N2 2.6033(18) .
Ce1 N2 2.6032(18) 2
Ce1 N1 2.5760(19) .
Ce1 N1 2.5760(19) 2
O2 C12 1.322(3) .
O1 C1 1.316(3) .
N2 C23 1.426(3) .
N2 C22 1.293(3) .
N1 C11 1.294(3) .
N1 C28 1.418(3) .
C1 C6 1.398(3) .
C1 C2 1.430(3) .
C12 C13 1.425(3) .
C12 C17 1.397(3) .
C6 C5 1.402(3) .
C2 C11 1.417(3) .
C2 C3 1.405(3) .
C13 C14 1.411(3) .
C13 C22 1.415(3) .
C17 C16 1.408(3) .
N3 C5 1.371(3) .
N3 C7 1.464(3) .
N3 C9 1.456(4) .
C28 C23 1.398(3) .
C28 C27 1.396(3) .
C14 C15 1.360(3) .
C5 C4 1.413(4) .
C23 C24 1.400(3) .
C3 C4 1.363(3) .
C27 C26 1.383(4) .
C15 C16 1.413(4) .
C16 N4 1.371(3) .
N4 C18 1.462(3) .
N4 C20 1.470(4) .
C24 C25 1.384(4) .
C25 C26 1.373(4) .
C18 C19 1.517(5) .
C20 C21 1.481(5) .
C7 C8 1.515(5) .
C9 C10 1.506(5) .
Cl1 C29 1.756(4) .
Cl2 C29 1.732(4) .
